data_7235664
loop_
_publ_author_name
'He, Hongming'
'Sun, Fuxing'
'Zhao, Nian'
'Yuan, Rongrong'
'Zhu, Guangshan'

_publ_section_title
;
 Three novel zinc(ii) metal--organic frameworks based on three tetrazolate
 ligands: synthesis, structures and photoluminescence
;
_journal_issue 41
_journal_name_full 'RSC Adv.'
_journal_page_first 21535
_journal_paper_doi 10.1039/C4RA02872D
_journal_volume 4
_journal_year 2014
_chemical_formula_moiety 'C8 H3 Br N8 O Zn'
_chemical_formula_sum 'C8 H3 Br N8 O Zn'
_chemical_formula_weight 372.47
_space_group_IT_number 138
_space_group_name_Hall '-P 4ac 2ac'
_space_group_name_H-M_alt 'P 42/n c m :2'
_symmetry_cell_setting tetragonal
_symmetry_space_group_name_H-M 'P 42/n c m :2'
_atom_sites_solution_hydrogens geom
_atom_sites_solution_primary direct
_atom_sites_solution_secondary difmap
_audit_creation_method SHELXL-97
_cell_angle_alpha 90.00
_cell_angle_beta 90.00
_cell_angle_gamma 90.00
_cell_formula_units_Z 8
_cell_length_a 13.280(2)
_cell_length_b 13.280(2)
_cell_length_c 13.533(3)
_cell_measurement_temperature 293(2)
_cell_volume 2386.7(7)
_computing_structure_refinement 'SHELXL-97 (Sheldrick, 1997)'
_computing_structure_solution 'SHELXS-97 (Sheldrick, 1990)'
_diffrn_ambient_temperature 293(2)
_diffrn_measured_fraction_theta_full 0.998
_diffrn_measured_fraction_theta_max 0.998
_diffrn_radiation_monochromator graphite
_diffrn_radiation_source 'fine-focus sealed tube'
_diffrn_radiation_type MoK\a
_diffrn_radiation_wavelength 0.71073
_diffrn_reflns_av_R_equivalents 0.0356
_diffrn_reflns_av_sigmaI/netI 0.0203
_diffrn_reflns_limit_h_max 17
_diffrn_reflns_limit_h_min -14
_diffrn_reflns_limit_k_max 17
_diffrn_reflns_limit_k_min -16
_diffrn_reflns_limit_l_max 17
_diffrn_reflns_limit_l_min -16
_diffrn_reflns_number 13963
_diffrn_reflns_theta_full 28.21
_diffrn_reflns_theta_max 28.21
_diffrn_reflns_theta_min 2.17
_exptl_absorpt_coefficient_mu 5.411
_exptl_absorpt_correction_T_max 0.4108
_exptl_absorpt_correction_T_min 0.2208
_exptl_absorpt_correction_type empirical
_exptl_absorpt_process_details SADABS
_exptl_crystal_colour YELLOW
_exptl_crystal_density_diffrn 2.073
_exptl_crystal_density_method 'not measured'
_exptl_crystal_description BLOCK
_exptl_crystal_F_000 1439
_exptl_crystal_size_max 0.40
_exptl_crystal_size_mid 0.20
_exptl_crystal_size_min 0.20
_refine_diff_density_max 0.959
_refine_diff_density_min -1.437
_refine_diff_density_rms 0.087
_refine_ls_extinction_method none
_refine_ls_goodness_of_fit_ref 1.079
_refine_ls_hydrogen_treatment mixed
_refine_ls_matrix_type full
_refine_ls_number_parameters 94
_refine_ls_number_reflns 1561
_refine_ls_number_restraints 0
_refine_ls_restrained_S_all 1.079
_refine_ls_R_factor_all 0.0496
_refine_ls_R_factor_gt 0.0331
_refine_ls_shift/su_max 0.000
_refine_ls_shift/su_mean 0.000
_refine_ls_structure_factor_coef Fsqd
_refine_ls_weighting_details 'calc w=1/[\s^2^(Fo^2^)+(0.0457P)^2^+3.6106P] where P=(Fo^2^+2Fc^2^)/3'
_refine_ls_weighting_scheme calc
_refine_ls_wR_factor_gt 0.0871
_refine_ls_wR_factor_ref 0.0954
_reflns_number_gt 1200
_reflns_number_total 1561
_reflns_threshold_expression >2sigma(I)
_cod_data_source_file c4ra02872d2.cif
_cod_data_source_block a
_cod_depositor_comments
;
The following automatic conversions were performed:

data item '_symmetry_cell_setting' value 'Tetragonal' was changed to
'tetragonal' in accordance with the
/home/saulius/struct/COD-crude-data/automatic-downloads/DataCite-retrospective/RSC/depositions/lib/dictionaries/cif_core.dic
dictionary named 'cif_core.dic' version 2.4.2 last updated on
2011-04-26.

Automatic conversion script
Id: cif_fix_values 6909 2019-04-08 15:41:33Z antanas 
;
_cod_original_sg_symbol_H-M P4(2)/ncm
_cod_database_code 7235664

loop_
_symmetry_equiv_pos_as_xyz
'x, y, z'
'-y+1/2, x, z+1/2'
'-x+1/2, -y+1/2, z'
'y, -x+1/2, z+1/2'
'x+1/2, -y, -z+1/2'
'y+1/2, x+1/2, -z'
'-x, y+1/2, -z+1/2'
'-y, -x, -z'
'-x, -y, -z'
'y-1/2, -x, -z-1/2'
'x-1/2, y-1/2, -z'
'-y, x-1/2, -z-1/2'
'-x-1/2, y, z-1/2'
'-y-1/2, -x-1/2, z'
'x, -y-1/2, z-1/2'
'y, x, z'

loop_
_atom_site_label
_atom_site_type_symbol
_atom_site_fract_x
_atom_site_fract_y
_atom_site_fract_z
_atom_site_U_iso_or_equiv
_atom_site_adp_type
_atom_site_occupancy
_atom_site_symmetry_multiplicity
_atom_site_calc_flag
_atom_site_refinement_flags
Br1 Br 0.66304(3) 0.66304(3) 0.82402(7) 0.0692(3) Uani 1 2 d S
Zn1 Zn 0.5000 0.0000 1.0000 0.02261(18) Uani 1 4 d S
Zn2 Zn 0.7500 0.2500 0.7500 0.02251(18) Uani 1 4 d S
N1 N 0.62853(19) 0.23672(19) 0.83844(19) 0.0258(5) Uani 1 1 d .
N2 N 0.6218(2) 0.13955(19) 0.8667(2) 0.0290(6) Uani 1 1 d .
N3 N 0.53816(19) 0.12969(19) 0.9152(2) 0.0290(6) Uani 1 1 d .
N4 N 0.4885(2) 0.2175(2) 0.9226(2) 0.0325(6) Uani 1 1 d .
O1 O 0.40574(19) 0.09426(19) 1.0885(3) 0.0438(9) Uani 1 2 d S
C1 C 0.5470(2) 0.2830(2) 0.8746(2) 0.0256(6) Uani 1 1 d .
C2 C 0.5194(2) 0.3905(2) 0.8646(2) 0.0253(6) Uani 1 1 d .
C3 C 0.4182(2) 0.4182(2) 0.8703(3) 0.0281(9) Uani 1 2 d S
H3 H 0.3690 0.3690 0.8781 0.034 Uiso 1 2 calc SR
C4 C 0.5638(2) 0.5638(2) 0.8448(4) 0.0307(10) Uani 1 2 d S
C5 C 0.5936(2) 0.4638(2) 0.8519(2) 0.0289(7) Uani 1 1 d .
H5 H 0.6613 0.4461 0.8483 0.035 Uiso 1 1 calc R

loop_
_atom_site_aniso_label
_atom_site_aniso_U_11
_atom_site_aniso_U_22
_atom_site_aniso_U_33
_atom_site_aniso_U_23
_atom_site_aniso_U_13
_atom_site_aniso_U_12
Br1 0.0291(2) 0.0291(2) 0.1494(8) 0.0033(2) 0.0033(2) -0.0106(2)
Zn1 0.0185(2) 0.0185(2) 0.0308(4) 0.0002(2) -0.0002(2) -0.0011(2)
Zn2 0.0183(2) 0.0183(2) 0.0310(4) 0.000 0.000 0.000
N1 0.0220(12) 0.0200(12) 0.0354(13) 0.0041(10) 0.0025(10) 0.0016(9)
N2 0.0262(14) 0.0216(13) 0.0392(15) 0.0041(11) 0.0040(11) 0.0000(10)
N3 0.0257(13) 0.0220(12) 0.0391(15) 0.0051(11) 0.0034(11) 0.0006(10)
N4 0.0264(14) 0.0242(13) 0.0469(17) 0.0079(12) 0.0082(12) 0.0039(10)
O1 0.0368(12) 0.0368(12) 0.058(2) -0.0140(12) 0.0140(12) 0.0032(15)
C1 0.0209(14) 0.0223(15) 0.0336(15) 0.0033(12) 0.0033(12) -0.0010(11)
C2 0.0259(15) 0.0191(14) 0.0310(16) 0.0032(12) 0.0035(12) 0.0030(11)
C3 0.0220(12) 0.0220(12) 0.040(2) 0.0056(13) 0.0056(13) 0.0009(16)
C4 0.0222(13) 0.0222(13) 0.048(3) 0.0007(13) 0.0007(13) -0.0059(16)
C5 0.0203(14) 0.0256(16) 0.0409(18) -0.0018(13) 0.0012(13) 0.0013(11)

loop_
_atom_type_symbol
_atom_type_description
_atom_type_scat_dispersion_real
_atom_type_scat_dispersion_imag
_atom_type_scat_source
C C 0.0033 0.0016 'International Tables Vol C Tables 4.2.6.8 and 6.1.1.4'
H H 0.0000 0.0000 'International Tables Vol C Tables 4.2.6.8 and 6.1.1.4'
Br Br -0.2901 2.4595 'International Tables Vol C Tables 4.2.6.8 and 6.1.1.4'
N N 0.0061 0.0033 'International Tables Vol C Tables 4.2.6.8 and 6.1.1.4'
O O 0.0106 0.0060 'International Tables Vol C Tables 4.2.6.8 and 6.1.1.4'
Zn Zn 0.2839 1.4301 'International Tables Vol C Tables 4.2.6.8 and 6.1.1.4'

loop_
_geom_angle_atom_site_label_1
_geom_angle_atom_site_label_2
_geom_angle_atom_site_label_3
_geom_angle
_geom_angle_site_symmetry_1
_geom_angle_site_symmetry_3
N3 Zn1 N3 84.58(15) . 6_547
N3 Zn1 N3 180.0 . 9_657
N3 Zn1 N3 95.42(15) 6_547 9_657
N3 Zn1 N3 95.42(15) . 14_665
N3 Zn1 N3 180.0 6_547 14_665
N3 Zn1 N3 84.58(15) 9_657 14_665
N3 Zn1 O1 91.85(10) . 9_657
N3 Zn1 O1 88.15(10) 6_547 9_657
N3 Zn1 O1 88.15(10) 9_657 9_657
N3 Zn1 O1 91.85(10) 14_665 9_657
N3 Zn1 O1 88.15(10) . .
N3 Zn1 O1 91.85(10) 6_547 .
N3 Zn1 O1 91.85(10) 9_657 .
N3 Zn1 O1 88.15(10) 14_665 .
O1 Zn1 O1 180.00(11) 9_657 .
N1 Zn2 N1 110.63(7) 3_655 12_657
N1 Zn2 N1 110.63(8) 3_655 10_667
N1 Zn2 N1 107.18(15) 12_657 10_667
N1 Zn2 N1 107.18(15) 3_655 .
N1 Zn2 N1 110.63(8) 12_657 .
N1 Zn2 N1 110.63(7) 10_667 .
C1 N1 N2 106.4(2) . .
C1 N1 Zn2 145.6(2) . .
N2 N1 Zn2 107.77(19) . .
N3 N2 N1 107.3(2) . .
N2 N3 N4 111.8(2) . .
N2 N3 Zn1 123.9(2) . .
N4 N3 Zn1 123.0(2) . .
C1 N4 N3 104.1(2) . .
N4 C1 N1 110.5(3) . .
N4 C1 C2 121.9(3) . .
N1 C1 C2 127.6(3) . .
C3 C2 C5 120.2(3) . .
C3 C2 C1 119.2(3) . .
C5 C2 C1 120.6(3) . .
C2 C3 C2 120.4(4) . 16
C2 C3 H3 119.8 . .
C2 C3 H3 119.8 16 .
C5 C4 C5 122.7(4) . 16
C5 C4 Br1 118.6(2) . .
C5 C4 Br1 118.6(2) 16 .
C4 C5 C2 118.3(3) . .
C4 C5 H5 120.9 . .
C2 C5 H5 120.9 . .

loop_
_geom_bond_atom_site_label_1
_geom_bond_atom_site_label_2
_geom_bond_distance
_geom_bond_site_symmetry_2
Br1 C4 1.885(4) .
Zn1 N3 2.131(3) .
Zn1 N3 2.131(3) 6_547
Zn1 N3 2.131(3) 9_657
Zn1 N3 2.131(3) 14_665
Zn1 O1 2.138(3) 9_657
Zn1 O1 2.138(3) .
Zn2 N1 2.016(3) 3_655
Zn2 N1 2.016(3) 12_657
Zn2 N1 2.016(3) 10_667
Zn2 N1 2.016(3) .
N1 C1 1.337(4) .
N1 N2 1.349(3) .
N2 N3 1.297(4) .
N3 N4 1.343(4) .
N4 C1 1.335(4) .
C1 C2 1.481(4) .
C2 C3 1.395(4) .
C2 C5 1.397(4) .
C3 C2 1.395(4) 16
C3 H3 0.9300 .
C4 C5 1.389(4) .
C4 C5 1.389(4) 16
C5 H5 0.9300 .

loop_
_geom_torsion_atom_site_label_1
_geom_torsion_atom_site_label_2
_geom_torsion_atom_site_label_3
_geom_torsion_atom_site_label_4
_geom_torsion
_geom_torsion_site_symmetry_1
_geom_torsion_site_symmetry_4
N1 Zn2 N1 C1 105.7(4) 3_655 .
N1 Zn2 N1 C1 -133.6(4) 12_657 .
N1 Zn2 N1 C1 -15.0(4) 10_667 .
N1 Zn2 N1 N2 -82.29(19) 3_655 .
N1 Zn2 N1 N2 38.40(16) 12_657 .
N1 Zn2 N1 N2 157.0(2) 10_667 .
C1 N1 N2 N3 1.6(3) . .
Zn2 N1 N2 N3 -173.7(2) . .
N1 N2 N3 N4 -1.3(3) . .
N1 N2 N3 Zn1 -168.4(2) . .
N3 Zn1 N3 N2 61.7(2) 6_547 .
N3 Zn1 N3 N2 -169.9(4) 9_657 .
N3 Zn1 N3 N2 -118.3(2) 14_665 .
O1 Zn1 N3 N2 -26.2(3) 9_657 .
O1 Zn1 N3 N2 153.8(3) . .
N3 Zn1 N3 N4 -104.0(3) 6_547 .
N3 Zn1 N3 N4 24.4(6) 9_657 .
N3 Zn1 N3 N4 76.0(3) 14_665 .
O1 Zn1 N3 N4 168.1(3) 9_657 .
O1 Zn1 N3 N4 -11.9(3) . .
N2 N3 N4 C1 0.4(4) . .
Zn1 N3 N4 C1 167.6(2) . .
N3 N4 C1 N1 0.6(4) . .
N3 N4 C1 C2 179.7(3) . .
N2 N1 C1 N4 -1.4(3) . .
Zn2 N1 C1 N4 170.6(3) . .
N2 N1 C1 C2 179.6(3) . .
Zn2 N1 C1 C2 -8.4(6) . .
N4 C1 C2 C3 -24.6(5) . .
N1 C1 C2 C3 154.3(4) . .
N4 C1 C2 C5 153.9(3) . .
N1 C1 C2 C5 -27.2(5) . .
C5 C2 C3 C2 -0.7(7) . 16
C1 C2 C3 C2 177.8(3) . 16
C5 C4 C5 C2 1.4(7) 16 .
Br1 C4 C5 C2 -178.3(3) . .
C3 C2 C5 C4 -0.3(5) . .
C1 C2 C5 C4 -178.8(3) . .
